data_8104170
loop_
_publ_author_name
'Kotur, B.Ya.'
'Stepen'-Damm, Yu.'
'Bodak, O.I.'

_publ_section_title
;
 Crystal structure of scandium cobalt digermanide, Sc Co Ge2
;
_journal_name_full 'Zeitschrift fuer Kristallographie (149,1979-)'
_journal_page_first 117
_journal_page_last 117
_journal_volume 211
_journal_year 1996
_chemical_formula_sum 'Co Ge2 Sc'
_chemical_name_systematic 'Sc Co Ge2'
_space_group_IT_number 55
_symmetry_space_group_name_Hall '-P 2 2ab'
_symmetry_space_group_name_H-M 'P b a m'
_cell_angle_alpha 90
_cell_angle_beta 90
_cell_angle_gamma 90
_cell_formula_units_Z 12
_cell_length_a 9.186
_cell_length_b 10.102
_cell_length_c 7.958
_cell_volume 738.478
_citation_journal_id_ASTM ZEKRDZ
_cod_data_source_file Kotur_ZEKRDZ_1996_1851.cif
_cod_data_source_block Co1Ge2Sc1
_cod_original_cell_volume 738.4783
_cod_original_formula_sum 'Co1 Ge2 Sc1'
_cod_database_code 8104170

loop_
_symmetry_equiv_pos_as_xyz
x,y,z
-x,-y,z
x+1/2,-y+1/2,-z
-x+1/2,y+1/2,-z
-x,-y,-z
x,y,-z
-x-1/2,y-1/2,z
x-1/2,-y-1/2,z

loop_
_atom_site_label
_atom_site_type_symbol
_atom_site_fract_x
_atom_site_fract_y
_atom_site_fract_z
_atom_site_occupancy
_atom_site_U_iso_or_equiv
Ge1 Ge 0.12691 0.10375 0 1 0.0
Sc2 Sc 0.16483 -0.17867 0 1 0.0
Co2 Co 0.08899 0.25547 0.25337 1 0.0
Ge3 Ge -0.45907 0.12129 0.5 1 0.0
Ge2 Ge -0.15959 0.1804 -0.3446 1 0.0
Ge4 Ge 0.04016 0.37783 0 1 0.0
Co1 Co 0 0 -0.24579 1 0.0
Sc1 Sc 0.17353 0.54866 0.23927 1 0.0
Ge5 Ge 0.12732 0.09542 0.5 1 0.0
